data_7210777
loop_
_publ_author_name
'Liang, Li-Li'
'Zhao, Yi'
'Zhang, Yun-Qian'
'Tao, Zhu'
'Xue, Sai-Feng'
'Zhu, Qian-Jiang'
'Liu, Jing-Xin'

_publ_section_title
;
 Coordination nanotubes self-assembled from cucurbit[7]uril and lanthanide
 cations
;
_journal_issue 19
_journal_name_full CrystEngComm
_journal_page_first 3943
_journal_paper_doi 10.1039/c3ce40147b
_journal_volume 15
_journal_year 2013
_chemical_formula_sum 'C21 H64 Cl5 Er N14 O28.5 Zn'
_chemical_formula_weight 1378.74
_chemical_name_systematic
;
?
;
_space_group_IT_number 15
_symmetry_cell_setting monoclinic
_symmetry_space_group_name_Hall '-C 2yc'
_symmetry_space_group_name_H-M 'C 1 2/c 1'
_atom_sites_solution_hydrogens geom
_atom_sites_solution_primary direct
_atom_sites_solution_secondary difmap
_audit_creation_method SHELXL-97
_cell_angle_alpha 90.00
_cell_angle_beta 104.577(2)
_cell_angle_gamma 90.00
_cell_formula_units_Z 8
_cell_length_a 26.4821(16)
_cell_length_b 18.9227(12)
_cell_length_c 19.9297(13)
_cell_measurement_temperature 223(2)
_cell_volume 9665.5(11)
_computing_cell_refinement 'Bruker SMART'
_computing_data_collection 'Bruker SMART'
_computing_data_reduction 'Bruker SAINT'
_computing_molecular_graphics 'Bruker SHELXTL'
_computing_publication_material 'Bruker SHELXTL'
_computing_structure_refinement 'SHELXL-97 (Sheldrick, 1997)'
_computing_structure_solution 'SHELXS-97 (Sheldrick, 1990)'
_diffrn_ambient_temperature 223(2)
_diffrn_measured_fraction_theta_full 0.993
_diffrn_measured_fraction_theta_max 0.993
_diffrn_measurement_device_type 'Bruker CCD Area Detector'
_diffrn_measurement_method '\f and \w scan'
_diffrn_radiation_monochromator graphite
_diffrn_radiation_source 'fine-focus sealed tube'
_diffrn_radiation_type MoK\a
_diffrn_radiation_wavelength 0.71073
_diffrn_reflns_av_R_equivalents 0.0659
_diffrn_reflns_av_sigmaI/netI 0.0536
_diffrn_reflns_limit_h_max 32
_diffrn_reflns_limit_h_min -32
_diffrn_reflns_limit_k_max 21
_diffrn_reflns_limit_k_min -23
_diffrn_reflns_limit_l_max 24
_diffrn_reflns_limit_l_min -23
_diffrn_reflns_number 45460
_diffrn_reflns_theta_full 26.00
_diffrn_reflns_theta_max 26.00
_diffrn_reflns_theta_min 1.34
_exptl_absorpt_coefficient_mu 2.602
_exptl_absorpt_correction_T_max 0.5624
_exptl_absorpt_correction_T_min 0.4993
_exptl_absorpt_correction_type multi-scan
_exptl_absorpt_process_details 'SADABS (Bruker, 2008)'
_exptl_crystal_colour colorless
_exptl_crystal_density_diffrn 1.895
_exptl_crystal_density_method 'not measured'
_exptl_crystal_description block
_exptl_crystal_F_000 5592
_exptl_crystal_size_max 0.31
_exptl_crystal_size_mid 0.27
_exptl_crystal_size_min 0.25
_refine_diff_density_max 4.340
_refine_diff_density_min -3.660
_refine_diff_density_rms 0.175
_refine_ls_extinction_method none
_refine_ls_goodness_of_fit_ref 1.154
_refine_ls_hydrogen_treatment constr
_refine_ls_matrix_type full
_refine_ls_number_parameters 487
_refine_ls_number_reflns 9438
_refine_ls_number_restraints 6
_refine_ls_restrained_S_all 1.163
_refine_ls_R_factor_all 0.0718
_refine_ls_R_factor_gt 0.0594
_refine_ls_shift/su_max 0.004
_refine_ls_shift/su_mean 0.000
_refine_ls_structure_factor_coef Fsqd
_refine_ls_weighting_details 'calc w=1/[\s^2^(Fo^2^)+(0.1083P)^2^+15.2481P] where P=(Fo^2^+2Fc^2^)/3'
_refine_ls_weighting_scheme calc
_refine_ls_wR_factor_gt 0.1746
_refine_ls_wR_factor_ref 0.1873
_reflns_number_gt 7329
_reflns_number_total 9438
_reflns_threshold_expression >2sigma(I)
_cod_data_source_file c3ce40147b.txt
_cod_data_source_block p10
_cod_original_sg_symbol_H-M 'C 2/c'
_cod_original_formula_sum 'C21 H64 Cl5 Er N14 O28.50 Zn'
_cod_database_code 7210777

loop_
_symmetry_equiv_pos_as_xyz
'x, y, z'
'-x, y, -z+1/2'
'x+1/2, y+1/2, z'
'-x+1/2, y+1/2, -z+1/2'
'-x, -y, -z'
'x, -y, z-1/2'
'-x+1/2, -y+1/2, -z'
'x+1/2, -y+1/2, z-1/2'

loop_
_atom_site_label
_atom_site_type_symbol
_atom_site_fract_x
_atom_site_fract_y
_atom_site_fract_z
_atom_site_U_iso_or_equiv
_atom_site_adp_type
_atom_site_occupancy
_atom_site_symmetry_multiplicity
_atom_site_calc_flag
_atom_site_refinement_flags
Cl5 Cl 0.77631(10) 0.78035(14) 0.85643(15) 0.0924(8) Uani 1 1 d .
Cl1 Cl 0.67528(6) 0.65424(9) 0.70490(9) 0.0504(4) Uani 1 1 d .
Cl2 Cl 0.68392(9) 0.46417(11) 0.75225(15) 0.0899(7) Uani 1 1 d .
Cl3 Cl 0.55803(11) 0.55681(14) 0.7136(3) 0.189(2) Uani 1 1 d .
Cl4 Cl 0.6194(2) 0.5305(3) 0.5715(3) 0.206(2) Uani 1 1 d U
Zn1 Zn 0.63528(4) 0.55000(6) 0.69271(10) 0.1139(6) Uani 1 1 d .
O1W O 0.96173(17) 0.3657(2) 1.0978(2) 0.0436(11) Uani 1 1 d .
O2W O 1.01400(15) 0.3009(2) 1.0042(2) 0.0414(11) Uani 1 1 d .
O3W O 0.88689(17) 0.3944(2) 0.97860(18) 0.0388(10) Uani 1 1 d .
O4W O 0.84884(16) 0.2408(3) 0.9368(2) 0.0489(12) Uani 1 1 d .
O5W O 0.94419(18) 0.1737(2) 0.9615(2) 0.0479(12) Uani 1 1 d .
Er1 Er 0.927786(9) 0.286063(12) 1.005332(11) 0.02612(8) Uani 1 1 d .
C19 C 1.0016(2) 0.2298(3) 0.8371(3) 0.0258(12) Uani 1 1 d .
H19A H 1.0037 0.1795 0.8262 0.031 Uiso 1 1 calc R
H19B H 1.0049 0.2337 0.8870 0.031 Uiso 1 1 calc R
C21 C 1.01649(19) 0.8178(3) 0.8469(2) 0.0240(11) Uani 1 1 d .
N13 N 0.94742(16) 0.8489(2) 0.6820(2) 0.0259(10) Uani 1 1 d .
C1 C 0.9204(2) 0.2982(3) 0.8291(3) 0.0251(12) Uani 1 1 d .
C2 C 0.8762(2) 0.2836(3) 0.7116(3) 0.0252(12) Uani 1 1 d .
H2 H 0.8447 0.2541 0.6941 0.030 Uiso 1 1 calc R
C3 C 0.92684(19) 0.2392(3) 0.7270(2) 0.0237(11) Uani 1 1 d .
H3 H 0.9194 0.1881 0.7201 0.028 Uiso 1 1 calc R
C4 C 0.9286(2) 0.3196(3) 0.6390(3) 0.0297(12) Uani 1 1 d .
C5 C 0.8421(2) 0.3730(3) 0.6158(3) 0.0303(13) Uani 1 1 d .
H5A H 0.8104 0.3439 0.6066 0.036 Uiso 1 1 calc R
H5B H 0.8501 0.3824 0.5713 0.036 Uiso 1 1 calc R
C6 C 0.8325(2) 0.3541(3) 0.7903(3) 0.0288(12) Uani 1 1 d .
H6A H 0.8006 0.3284 0.7677 0.035 Uiso 1 1 calc R
H6B H 0.8350 0.3546 0.8402 0.035 Uiso 1 1 calc R
C7 C 0.83581(19) 0.5035(3) 0.6144(3) 0.0278(12) Uani 1 1 d .
C8 C 0.8002(2) 0.4446(3) 0.6966(3) 0.0274(12) Uani 1 1 d .
H8 H 0.7668 0.4187 0.6809 0.033 Uiso 1 1 calc R
C9 C 0.7916(2) 0.5252(3) 0.7005(3) 0.0278(12) Uani 1 1 d .
H9 H 0.7542 0.5371 0.6937 0.033 Uiso 1 1 calc R
C10 C 0.8395(2) 0.4824(3) 0.8089(3) 0.0330(13) Uani 1 1 d .
C11 C 0.7983(2) 0.6221(3) 0.6158(3) 0.0279(12) Uani 1 1 d .
H11A H 0.7611 0.6302 0.6116 0.034 Uiso 1 1 calc R
H11B H 0.8040 0.6226 0.5691 0.034 Uiso 1 1 calc R
C12 C 0.8166(2) 0.6077(3) 0.8043(3) 0.0316(13) Uani 1 1 d .
H12A H 0.8306 0.6022 0.8545 0.038 Uiso 1 1 calc R
H12B H 0.7794 0.6189 0.7958 0.038 Uiso 1 1 calc R
C13 C 0.85610(19) 0.7256(3) 0.6281(3) 0.0239(12) Uani 1 1 d .
C14 C 0.8181(2) 0.7069(2) 0.7198(3) 0.0233(11) Uani 1 1 d .
H14 H 0.7804 0.7138 0.7153 0.028 Uiso 1 1 calc R
C15 C 0.8482(2) 0.7772(3) 0.7304(3) 0.0245(12) Uani 1 1 d .
H15 H 0.8253 0.8175 0.7346 0.029 Uiso 1 1 calc R
C16 C 0.8820(2) 0.7027(3) 0.8244(3) 0.0305(13) Uani 1 1 d .
C17 C 0.89175(18) 0.8449(3) 0.6504(2) 0.0245(11) Uani 1 1 d .
H17A H 0.8748 0.8866 0.6643 0.029 Uiso 1 1 calc R
H17B H 0.8860 0.8464 0.5999 0.029 Uiso 1 1 calc R
C18 C 0.9212(2) 0.8206(3) 0.8315(3) 0.0292(12) Uani 1 1 d .
H18A H 0.9313 0.8078 0.8807 0.035 Uiso 1 1 calc R
H18B H 0.9009 0.8644 0.8272 0.035 Uiso 1 1 calc R
C20 C 0.97043(19) 0.8778(3) 0.7486(3) 0.0271(12) Uani 1 1 d .
H20 H 0.9575 0.9262 0.7533 0.032 Uiso 1 1 calc R
N1 N 0.87677(16) 0.3163(2) 0.7784(2) 0.0249(10) Uani 1 1 d .
N2 N 0.95127(16) 0.2561(2) 0.80055(19) 0.0238(10) Uani 1 1 d .
N3 N 0.88438(17) 0.3337(2) 0.6591(2) 0.0287(10) Uani 1 1 d .
N4 N 0.95486(17) 0.2663(2) 0.6792(2) 0.0276(10) Uani 1 1 d .
N5 N 0.83161(17) 0.4402(2) 0.6462(2) 0.0286(10) Uani 1 1 d .
N6 N 0.81255(17) 0.5540(2) 0.6466(2) 0.0284(10) Uani 1 1 d .
N7 N 0.82771(17) 0.4248(2) 0.7657(2) 0.0303(11) Uani 1 1 d .
N8 N 0.82210(18) 0.5420(2) 0.7712(2) 0.0281(10) Uani 1 1 d .
N9 N 0.82832(16) 0.6789(2) 0.6564(2) 0.0264(10) Uani 1 1 d .
N10 N 0.86747(17) 0.7827(2) 0.6688(2) 0.0269(11) Uani 1 1 d .
N11 N 0.84270(16) 0.6659(2) 0.7809(2) 0.0278(10) Uani 1 1 d .
N12 N 0.88851(16) 0.7658(2) 0.7941(2) 0.0275(10) Uani 1 1 d .
N14 N 0.96838(15) 0.8338(2) 0.8080(2) 0.0245(10) Uani 1 1 d .
O1 O 0.92957(15) 0.3160(2) 0.89024(17) 0.0313(9) Uani 1 1 d .
O2 O 0.94338(15) 0.3509(2) 0.59373(19) 0.0367(10) Uani 1 1 d .
O3 O 0.85469(17) 0.5127(2) 0.5658(2) 0.0427(10) Uani 1 1 d .
O4 O 0.86708(15) 0.71776(19) 0.57086(19) 0.0326(9) Uani 1 1 d .
O5 O 1.02604(14) 0.78415(18) 0.90145(18) 0.0290(9) Uani 1 1 d .
O6 O 0.90669(16) 0.6815(2) 0.88157(19) 0.0379(10) Uani 1 1 d .
O7 O 0.8624(2) 0.4821(2) 0.8694(2) 0.0541(13) Uani 1 1 d .

loop_
_atom_site_aniso_label
_atom_site_aniso_U_11
_atom_site_aniso_U_22
_atom_site_aniso_U_33
_atom_site_aniso_U_23
_atom_site_aniso_U_13
_atom_site_aniso_U_12
Cl5 0.0877(14) 0.1008(18) 0.0985(18) 0.0054(13) 0.0418(13) 0.0366(12)
Cl1 0.0533(8) 0.0391(8) 0.0635(10) 0.0085(7) 0.0232(7) 0.0059(7)
Cl2 0.0833(12) 0.0472(11) 0.159(2) 0.0372(12) 0.0673(13) 0.0107(10)
Cl3 0.0721(15) 0.0565(15) 0.452(7) 0.052(3) 0.093(3) 0.0072(12)
Cl4 0.231(4) 0.181(3) 0.189(3) -0.036(3) 0.022(3) 0.016(3)
Zn1 0.0625(6) 0.0443(6) 0.2239(17) 0.0088(8) 0.0151(8) -0.0023(5)
O1W 0.066(3) 0.033(2) 0.029(2) -0.0055(17) 0.0049(19) -0.006(2)
O2W 0.0307(19) 0.067(3) 0.026(2) 0.0029(19) 0.0060(16) -0.0124(19)
O3W 0.065(2) 0.032(2) 0.0229(18) 0.0057(16) 0.0182(17) 0.0147(18)
O4W 0.039(2) 0.072(3) 0.037(2) -0.017(2) 0.0103(18) -0.015(2)
O5W 0.061(3) 0.041(2) 0.041(2) -0.0078(19) 0.011(2) 0.001(2)
Er1 0.03263(14) 0.02858(15) 0.01837(13) -0.00020(9) 0.00871(10) -0.00214(9)
C19 0.031(2) 0.028(3) 0.020(2) 0.002(2) 0.011(2) 0.002(2)
C21 0.033(2) 0.019(2) 0.023(2) -0.0053(19) 0.013(2) -0.002(2)
N13 0.028(2) 0.025(2) 0.027(2) -0.0013(17) 0.0113(17) -0.0023(17)
C1 0.036(3) 0.021(2) 0.022(2) -0.0001(19) 0.013(2) -0.003(2)
C2 0.033(3) 0.024(3) 0.019(2) -0.0020(19) 0.008(2) 0.001(2)
C3 0.025(2) 0.023(2) 0.024(2) -0.008(2) 0.0090(19) 0.001(2)
C4 0.039(3) 0.033(3) 0.022(2) -0.006(2) 0.016(2) 0.003(2)
C5 0.037(3) 0.028(3) 0.026(3) 0.002(2) 0.008(2) 0.007(2)
C6 0.041(3) 0.026(3) 0.024(2) 0.004(2) 0.016(2) 0.007(2)
C7 0.030(2) 0.030(3) 0.025(2) -0.001(2) 0.009(2) 0.000(2)
C8 0.033(3) 0.025(3) 0.024(2) -0.002(2) 0.007(2) 0.003(2)
C9 0.030(2) 0.029(3) 0.026(3) 0.001(2) 0.008(2) -0.001(2)
C10 0.046(3) 0.020(3) 0.034(3) 0.003(2) 0.013(2) 0.004(2)
C11 0.035(3) 0.022(3) 0.028(3) 0.005(2) 0.009(2) 0.001(2)
C12 0.042(3) 0.025(3) 0.031(3) -0.001(2) 0.016(2) -0.001(2)
C13 0.021(2) 0.026(3) 0.026(3) 0.000(2) 0.0080(19) 0.0020(19)
C14 0.026(2) 0.026(3) 0.020(2) 0.0062(19) 0.0099(19) 0.0026(19)
C15 0.028(2) 0.026(3) 0.021(2) -0.0031(19) 0.007(2) 0.002(2)
C16 0.030(3) 0.037(3) 0.025(3) -0.002(2) 0.008(2) 0.005(2)
C17 0.029(2) 0.025(3) 0.021(2) 0.0021(19) 0.0073(19) 0.001(2)
C18 0.033(3) 0.037(3) 0.019(2) -0.002(2) 0.009(2) -0.001(2)
C20 0.035(3) 0.017(2) 0.031(3) 0.001(2) 0.012(2) 0.002(2)
N1 0.033(2) 0.026(2) 0.0184(19) -0.0015(17) 0.0103(17) 0.0018(18)
N2 0.030(2) 0.030(2) 0.0134(18) 0.0015(17) 0.0099(16) -0.0021(18)
N3 0.039(2) 0.027(2) 0.024(2) 0.0070(18) 0.0149(18) 0.0050(19)
N4 0.028(2) 0.035(2) 0.021(2) 0.0022(18) 0.0083(17) 0.0072(19)
N5 0.042(2) 0.028(2) 0.019(2) 0.0026(17) 0.0140(17) 0.0064(19)
N6 0.040(2) 0.024(2) 0.022(2) 0.0047(17) 0.0101(18) 0.0029(18)
N7 0.038(2) 0.028(2) 0.024(2) 0.0036(18) 0.0076(18) 0.0086(19)
N8 0.042(2) 0.024(2) 0.017(2) 0.0009(17) 0.0049(18) 0.0013(19)
N9 0.030(2) 0.029(2) 0.020(2) -0.0019(17) 0.0074(17) -0.0030(18)
N10 0.030(2) 0.029(2) 0.025(2) 0.0038(17) 0.0125(18) -0.0009(17)
N11 0.031(2) 0.027(2) 0.026(2) 0.0041(18) 0.0085(18) 0.0011(18)
N12 0.025(2) 0.027(2) 0.029(2) 0.0005(18) 0.0042(18) -0.0008(18)
N14 0.0268(19) 0.030(2) 0.0199(19) 0.0045(17) 0.0117(16) 0.0000(17)
O1 0.043(2) 0.034(2) 0.0181(17) -0.0012(15) 0.0103(15) 0.0016(17)
O2 0.053(2) 0.037(2) 0.0274(18) 0.0085(16) 0.0239(16) 0.0059(18)
O3 0.065(2) 0.039(2) 0.036(2) 0.0121(17) 0.0329(19) 0.003(2)
O4 0.0366(19) 0.040(2) 0.0251(19) 0.0021(15) 0.0147(16) -0.0002(16)
O5 0.0330(19) 0.036(2) 0.0194(17) 0.0054(14) 0.0092(15) -0.0006(15)
O6 0.046(2) 0.040(2) 0.0247(19) 0.0061(17) 0.0033(17) -0.0061(18)
O7 0.089(3) 0.036(2) 0.027(2) 0.0030(18) -0.005(2) 0.004(2)

loop_
_atom_type_symbol
_atom_type_description
_atom_type_scat_dispersion_real
_atom_type_scat_dispersion_imag
_atom_type_scat_source
C C 0.0033 0.0016 'International Tables Vol C Tables 4.2.6.8 and 6.1.1.4'
H H 0.0000 0.0000 'International Tables Vol C Tables 4.2.6.8 and 6.1.1.4'
N N 0.0061 0.0033 'International Tables Vol C Tables 4.2.6.8 and 6.1.1.4'
O O 0.0106 0.0060 'International Tables Vol C Tables 4.2.6.8 and 6.1.1.4'
Cl Cl 0.1484 0.1585 'International Tables Vol C Tables 4.2.6.8 and 6.1.1.4'
Zn Zn 0.2839 1.4301 'International Tables Vol C Tables 4.2.6.8 and 6.1.1.4'
Er Er -0.2586 4.9576 'International Tables Vol C Tables 4.2.6.8 and 6.1.1.4'

loop_
_geom_angle_atom_site_label_1
_geom_angle_atom_site_label_2
_geom_angle_atom_site_label_3
_geom_angle
_geom_angle_site_symmetry_1
_geom_angle_site_symmetry_3
Cl3 Zn1 Cl2 112.64(14) . .
Cl3 Zn1 Cl1 111.65(11) . .
Cl2 Zn1 Cl1 113.20(9) . .
Cl3 Zn1 Cl4 105.5(2) . .
Cl2 Zn1 Cl4 111.13(16) . .
Cl1 Zn1 Cl4 101.93(17) . .
O2W Er1 O4 147.13(13) . 6_566
O2W Er1 O3W 107.27(16) . .
O4 Er1 O3W 78.84(14) 6_566 .
O2W Er1 O4W 140.87(15) . .
O4 Er1 O4W 70.98(14) 6_566 .
O3W Er1 O4W 83.86(16) . .
O2W Er1 O5 76.00(14) . 5_767
O4 Er1 O5 80.45(13) 6_566 5_767
O3W Er1 O5 143.01(13) . 5_767
O4W Er1 O5 117.44(15) . 5_767
O2W Er1 O1W 75.43(16) . .
O4 Er1 O1W 76.29(15) 6_566 .
O3W Er1 O1W 71.38(14) . .
O4W Er1 O1W 142.12(16) . .
O5 Er1 O1W 74.13(13) 5_767 .
O2W Er1 O1 72.59(13) . .
O4 Er1 O1 137.59(13) 6_566 .
O3W Er1 O1 71.87(13) . .
O4W Er1 O1 75.92(14) . .
O5 Er1 O1 139.67(13) 5_767 .
O1W Er1 O1 120.16(14) . .
O2W Er1 O5W 80.33(16) . .
O4 Er1 O5W 113.36(15) 6_566 .
O3W Er1 O5W 145.47(13) . .
O4W Er1 O5W 71.28(16) . .
O5 Er1 O5W 71.33(13) 5_767 .
O1W Er1 O5W 141.57(14) . .
O1 Er1 O5W 78.95(14) . .
N2 C19 N4 114.2(4) . 2_756
N2 C19 H19A 108.7 . .
N4 C19 H19A 108.7 2_756 .
N2 C19 H19B 108.7 . .
N4 C19 H19B 108.7 2_756 .
H19A C19 H19B 107.6 . .
O5 C21 N14 125.4(5) . .
O5 C21 N13 125.9(5) . 2_756
N14 C21 N13 108.7(4) . 2_756
C21 N13 C20 112.2(4) 2_756 .
C21 N13 C17 122.4(4) 2_756 .
C20 N13 C17 125.1(4) . .
O1 C1 N2 125.7(5) . .
O1 C1 N1 125.5(5) . .
N2 C1 N1 108.7(4) . .
N1 C2 N3 113.9(4) . .
N1 C2 C3 103.8(4) . .
N3 C2 C3 102.4(4) . .
N1 C2 H2 112.0 . .
N3 C2 H2 112.0 . .
C3 C2 H2 112.0 . .
N4 C3 N2 114.1(4) . .
N4 C3 C2 104.0(4) . .
N2 C3 C2 102.8(4) . .
N4 C3 H3 111.8 . .
N2 C3 H3 111.8 . .
C2 C3 H3 111.8 . .
O2 C4 N3 125.8(5) . .
O2 C4 N4 125.4(5) . .
N3 C4 N4 108.8(5) . .
N3 C5 N5 113.6(4) . .
N3 C5 H5A 108.8 . .
N5 C5 H5A 108.8 . .
N3 C5 H5B 108.8 . .
N5 C5 H5B 108.8 . .
H5A C5 H5B 107.7 . .
N7 C6 N1 114.6(5) . .
N7 C6 H6A 108.6 . .
N1 C6 H6A 108.6 . .
N7 C6 H6B 108.6 . .
N1 C6 H6B 108.6 . .
H6A C6 H6B 107.6 . .
O3 C7 N5 126.4(5) . .
O3 C7 N6 126.5(5) . .
N5 C7 N6 107.0(4) . .
N7 C8 N5 113.9(4) . .
N7 C8 C9 104.7(4) . .
N5 C8 C9 102.0(4) . .
N7 C8 H8 111.9 . .
N5 C8 H8 111.9 . .
C9 C8 H8 111.9 . .
N6 C9 N8 114.3(4) . .
N6 C9 C8 104.3(4) . .
N8 C9 C8 102.1(4) . .
N6 C9 H9 111.8 . .
N8 C9 H9 111.8 . .
C8 C9 H9 111.8 . .
O7 C10 N8 124.7(5) . .
O7 C10 N7 126.8(5) . .
N8 C10 N7 108.5(4) . .
N6 C11 N9 112.1(4) . .
N6 C11 H11A 109.2 . .
N9 C11 H11A 109.2 . .
N6 C11 H11B 109.2 . .
N9 C11 H11B 109.2 . .
H11A C11 H11B 107.9 . .
N8 C12 N11 113.8(5) . .
N8 C12 H12A 108.8 . .
N11 C12 H12A 108.8 . .
N8 C12 H12B 108.8 . .
N11 C12 H12B 108.8 . .
H12A C12 H12B 107.7 . .
O4 C13 N10 125.3(5) . .
O4 C13 N9 125.0(5) . .
N10 C13 N9 109.6(5) . .
N11 C14 N9 113.0(4) . .
N11 C14 C15 103.9(4) . .
N9 C14 C15 103.4(4) . .
N11 C14 H14 112.0 . .
N9 C14 H14 112.0 . .
C15 C14 H14 112.0 . .
N10 C15 N12 114.4(4) . .
N10 C15 C14 103.1(4) . .
N12 C15 C14 103.4(4) . .
N10 C15 H15 111.8 . .
N12 C15 H15 111.8 . .
C14 C15 H15 111.8 . .
O6 C16 N11 124.3(5) . .
O6 C16 N12 126.7(5) . .
N11 C16 N12 109.0(4) . .
N10 C17 N13 113.8(4) . .
N10 C17 H17A 108.8 . .
N13 C17 H17A 108.8 . .
N10 C17 H17B 108.8 . .
N13 C17 H17B 108.8 . .
H17A C17 H17B 107.7 . .
N12 C18 N14 114.2(4) . .
N12 C18 H18A 108.7 . .
N14 C18 H18A 108.7 . .
N12 C18 H18B 108.7 . .
N14 C18 H18B 108.7 . .
H18A C18 H18B 107.6 . .
N13 C20 N14 116.3(4) . .
N13 C20 C20 103.0(5) . 2_756
N14 C20 C20 102.4(4) . 2_756
N13 C20 H20 111.5 . .
N14 C20 H20 111.5 . .
C20 C20 H20 111.5 2_756 .
C1 N1 C6 124.9(4) . .
C1 N1 C2 112.2(4) . .
C6 N1 C2 122.4(4) . .
C1 N2 C19 124.6(4) . .
C1 N2 C3 112.3(4) . .
C19 N2 C3 123.1(4) . .
C4 N3 C5 121.7(4) . .
C4 N3 C2 112.2(4) . .
C5 N3 C2 121.9(4) . .
C4 N4 C3 112.3(4) . .
C4 N4 C19 122.5(4) . 2_756
C3 N4 C19 123.3(4) . 2_756
C7 N5 C8 113.2(4) . .
C7 N5 C5 121.4(4) . .
C8 N5 C5 122.3(4) . .
C7 N6 C11 121.5(4) . .
C7 N6 C9 112.7(4) . .
C11 N6 C9 123.5(4) . .
C10 N7 C6 123.0(4) . .
C10 N7 C8 112.0(4) . .
C6 N7 C8 123.8(4) . .
C10 N8 C12 121.4(4) . .
C10 N8 C9 112.1(4) . .
C12 N8 C9 122.2(4) . .
C13 N9 C11 121.7(4) . .
C13 N9 C14 111.2(4) . .
C11 N9 C14 123.8(4) . .
C13 N10 C17 123.8(5) . .
C13 N10 C15 112.5(4) . .
C17 N10 C15 123.5(4) . .
C16 N11 C12 122.4(4) . .
C16 N11 C14 111.6(4) . .
C12 N11 C14 122.0(4) . .
C16 N12 C18 121.9(4) . .
C16 N12 C15 111.6(4) . .
C18 N12 C15 124.1(4) . .
C21 N14 C20 111.8(4) . .
C21 N14 C18 122.5(4) . .
C20 N14 C18 124.5(4) . .
C1 O1 Er1 147.8(4) . .
C13 O4 Er1 150.4(3) . 6_565
C21 O5 Er1 159.7(4) . 5_767

loop_
_geom_bond_atom_site_label_1
_geom_bond_atom_site_label_2
_geom_bond_distance
_geom_bond_site_symmetry_2
Cl1 Zn1 2.223(2) .
Cl2 Zn1 2.222(2) .
Cl3 Zn1 2.192(4) .
Cl4 Zn1 2.374(6) .
O1W Er1 2.374(4) .
O2W Er1 2.306(4) .
O3W Er1 2.317(4) .
O4W Er1 2.352(4) .
O5W Er1 2.380(4) .
Er1 O4 2.313(4) 6_566
Er1 O5 2.360(3) 5_767
Er1 O1 2.375(3) .
C19 N2 1.438(6) .
C19 N4 1.449(7) 2_756
C19 H19A 0.9800 .
C19 H19B 0.9800 .
C21 O5 1.229(6) .
C21 N14 1.349(6) .
C21 N13 1.368(7) 2_756
N13 C21 1.368(7) 2_756
N13 C20 1.423(6) .
N13 C17 1.452(6) .
C1 O1 1.229(6) .
C1 N2 1.364(7) .
C1 N1 1.373(6) .
C2 N1 1.464(6) .
C2 N3 1.470(7) .
C2 C3 1.547(7) .
C2 H2 0.9900 .
C3 N4 1.442(7) .
C3 N2 1.480(6) .
C3 H3 0.9900 .
C4 O2 1.223(7) .
C4 N3 1.355(7) .
C4 N4 1.366(7) .
C5 N3 1.437(6) .
C5 N5 1.464(7) .
C5 H5A 0.9800 .
C5 H5B 0.9800 .
C6 N7 1.419(7) .
C6 N1 1.444(7) .
C6 H6A 0.9800 .
C6 H6B 0.9800 .
C7 O3 1.209(7) .
C7 N5 1.373(7) .
C7 N6 1.380(7) .
C8 N7 1.436(6) .
C8 N5 1.460(7) .
C8 C9 1.547(7) .
C8 H8 0.9900 .
C9 N6 1.435(7) .
C9 N8 1.471(6) .
C9 H9 0.9900 .
C10 O7 1.205(7) .
C10 N8 1.368(7) .
C10 N7 1.375(7) .
C11 N6 1.436(6) .
C11 N9 1.456(6) .
C11 H11A 0.9800 .
C11 H11B 0.9800 .
C12 N8 1.432(7) .
C12 N11 1.439(7) .
C12 H12A 0.9800 .
C12 H12B 0.9800 .
C13 O4 1.255(7) .
C13 N10 1.339(7) .
C13 N9 1.359(7) .
C14 N11 1.453(6) .
C14 N9 1.456(7) .
C14 C15 1.537(7) .
C14 H14 0.9900 .
C15 N10 1.447(7) .
C15 N12 1.455(6) .
C15 H15 0.9900 .
C16 O6 1.230(6) .
C16 N11 1.366(7) .
C16 N12 1.368(7) .
C17 N10 1.433(6) .
C17 H17A 0.9800 .
C17 H17B 0.9800 .
C18 N12 1.434(7) .
C18 N14 1.462(7) .
C18 H18A 0.9800 .
C18 H18B 0.9800 .
C20 N14 1.460(7) .
C20 C20 1.553(10) 2_756
C20 H20 0.9900 .
N4 C19 1.449(7) 2_756
O4 Er1 2.313(4) 6_565
O5 Er1 2.360(3) 5_767
